data_1561602
loop_
_publ_author_name
'Yue, Cheng-Yang'
'Lei, Xiao-Wu'
'Tian, Ya-Wei'
'Xu, Jing'
'Bai, Yi-Qun'
'Wang, Fei'
'Zhou, Peng-Fei'
'Liu, Xiao-Fan'
'Yi, Fei-Yan'

_publ_section_title
;
 Unsaturated Mn complex decorated hybrid thioarsenates: Syntheses, crystal
 structures and physical properties
;
_journal_name_full 'Journal of Solid State Chemistry'
_journal_page_first 183
_journal_page_last 192
_journal_paper_doi 10.1016/j.jssc.2016.01.003
_journal_volume 235
_journal_year 2016
_chemical_formula_sum 'C6 H20 As2 Mn3 N4 S6'
_chemical_formula_weight 655.34
_space_group_IT_number 15
_space_group_name_Hall '-C 2yc'
_space_group_name_H-M_alt 'C 1 2/c 1'
_symmetry_cell_setting monoclinic
_symmetry_space_group_name_H-M 'C 1 2/c 1'
_atom_sites_solution_hydrogens geom
_atom_sites_solution_primary direct
_atom_sites_solution_secondary difmap
_cell_angle_alpha 90.00
_cell_angle_beta 121.053(14)
_cell_angle_gamma 90.00
_cell_formula_units_Z 4
_cell_length_a 20.980(6)
_cell_length_b 8.775(2)
_cell_length_c 12.523(3)
_cell_measurement_temperature 296(2)
_cell_volume 1975.1(9)
_computing_cell_refinement 'APEX2 Software Suite (Bruker,2005)'
_computing_data_collection 'APEX2 Software Suite (Bruker,2005)'
_computing_data_reduction 'APEX2 Software Suite (Bruker,2005)'
_computing_structure_refinement 'SHELXL-97 (Sheldrick, 1997)'
_computing_structure_solution 'SHELXS-97 (Sheldrick, 1990)'
_diffrn_ambient_temperature 296(2)
_diffrn_measured_fraction_theta_full 0.993
_diffrn_measured_fraction_theta_max 0.993
_diffrn_measurement_device_type 'Bruker SMART CCD area detector'
_diffrn_measurement_method 'phi and omega scans'
_diffrn_radiation_monochromator graphite
_diffrn_radiation_source 'fine-focus sealed tube'
_diffrn_radiation_type MoK\a
_diffrn_radiation_wavelength 0.71073
_diffrn_reflns_av_R_equivalents 0.0269
_diffrn_reflns_av_sigmaI/netI 0.0211
_diffrn_reflns_limit_h_max 27
_diffrn_reflns_limit_h_min -27
_diffrn_reflns_limit_k_max 11
_diffrn_reflns_limit_k_min -11
_diffrn_reflns_limit_l_max 16
_diffrn_reflns_limit_l_min -16
_diffrn_reflns_number 11145
_diffrn_reflns_theta_full 27.59
_diffrn_reflns_theta_max 27.59
_diffrn_reflns_theta_min 2.27
_exptl_absorpt_coefficient_mu 5.843
_exptl_absorpt_correction_T_max 0.7206
_exptl_absorpt_correction_T_min 0.6521
_exptl_absorpt_correction_type multi-scan
_exptl_absorpt_process_details 'SADABS; Bruker, 2000'
_exptl_crystal_colour 'light yellow'
_exptl_crystal_density_diffrn 2.204
_exptl_crystal_density_method 'not measured'
_exptl_crystal_description block
_exptl_crystal_F_000 1284
_exptl_crystal_size_max 0.08
_exptl_crystal_size_mid 0.08
_exptl_crystal_size_min 0.06
_refine_diff_density_max 1.000
_refine_diff_density_min -0.524
_refine_diff_density_rms 0.073
_refine_ls_extinction_coef 0
_refine_ls_extinction_method SHELXL
_refine_ls_goodness_of_fit_ref 1.028
_refine_ls_hydrogen_treatment mixed
_refine_ls_matrix_type full
_refine_ls_number_parameters 97
_refine_ls_number_reflns 2276
_refine_ls_number_restraints 0
_refine_ls_restrained_S_all 1.028
_refine_ls_R_factor_all 0.0312
_refine_ls_R_factor_gt 0.0234
_refine_ls_shift/su_max 0.001
_refine_ls_shift/su_mean 0.000
_refine_ls_structure_factor_coef Fsqd
_refine_ls_weighting_details 'calc w=1/[\s^2^(Fo^2^)+(0.0271P)^2^+2.1341P] where P=(Fo^2^+2Fc^2^)/3'
_refine_ls_weighting_scheme calc
_refine_ls_wR_factor_gt 0.0533
_refine_ls_wR_factor_ref 0.0565
_reflns_number_gt 1941
_reflns_number_total 2276
_reflns_threshold_expression >2sigma(I)
_cod_data_source_file JSSC-2016-235-183.CIF
_cod_data_source_block C6N4H20Mn3As2S6
_cod_original_sg_symbol_H-M C2/c
_cod_database_code 1561602

loop_
_symmetry_equiv_pos_as_xyz
'x, y, z'
'-x, y, -z+1/2'
'x+1/2, y+1/2, z'
'-x+1/2, y+1/2, -z+1/2'
'-x, -y, -z'
'x, -y, z-1/2'
'-x+1/2, -y+1/2, -z'
'x+1/2, -y+1/2, z-1/2'

loop_
_atom_site_label
_atom_site_type_symbol
_atom_site_fract_x
_atom_site_fract_y
_atom_site_fract_z
_atom_site_U_iso_or_equiv
_atom_site_adp_type
_atom_site_occupancy
_atom_site_symmetry_multiplicity
_atom_site_calc_flag
_atom_site_refinement_flags
_atom_site_disorder_assembly
_atom_site_disorder_group
As1 As 0.094497(14) 0.73686(3) 0.61993(2) 0.02848(9) Uani 1 1 d . . .
Mn2 Mn 0.0000 0.83010(7) 0.7500 0.03224(14) Uani 1 2 d S . .
Mn1 Mn -0.07175(2) 0.87191(5) 0.39429(4) 0.03091(11) Uani 1 1 d . . .
S1 S -0.02022(4) 0.66586(7) 0.57464(6) 0.03139(15) Uani 1 1 d . . .
S2 S 0.11957(4) 0.90579(7) 0.77402(6) 0.03080(15) Uani 1 1 d . . .
S3 S 0.06886(4) 0.90445(7) 0.46651(6) 0.02927(14) Uani 1 1 d . . .
N1 N -0.18941(14) 0.7895(3) 0.3249(3) 0.0448(6) Uani 1 1 d . . .
H1C H -0.2222 0.8632 0.2797 0.054 Uiso 1 1 d R . .
H1D H -0.1947 0.7672 0.3900 0.054 Uiso 1 1 d R . .
N2 N -0.08934(11) 0.6972(3) 0.25035(19) 0.0312(5) Uani 1 1 d . . .
H2B H -0.0644 0.6114 0.2882 0.037 Uiso 1 1 d R . .
H2C H -0.0717 0.7328 0.2031 0.037 Uiso 1 1 d R . .
C1 C -0.20384(19) 0.6532(4) 0.2476(4) 0.0602(10) Uani 1 1 d . . .
H1A H -0.2571 0.6399 0.1938 0.072 Uiso 1 1 calc R . .
H1B H -0.1844 0.5644 0.3012 0.072 Uiso 1 1 calc R . .
C2 C -0.16964(17) 0.6634(4) 0.1706(3) 0.0481(8) Uani 1 1 d . . .
H2A H -0.1918 0.7532 0.1175 0.058 Uiso 1 1 calc R . .
C3 C -0.18653(18) 0.5308(4) 0.0827(3) 0.0507(8) Uani 1 1 d . . .
H3A H -0.1697 0.5542 0.0263 0.076 Uiso 1 1 calc R . .
H3B H -0.2392 0.5126 0.0362 0.076 Uiso 1 1 calc R . .
H3C H -0.1614 0.4413 0.1299 0.076 Uiso 1 1 calc R . .

loop_
_atom_site_aniso_label
_atom_site_aniso_U_11
_atom_site_aniso_U_22
_atom_site_aniso_U_33
_atom_site_aniso_U_23
_atom_site_aniso_U_13
_atom_site_aniso_U_12
As1 0.03261(15) 0.02657(15) 0.03162(15) 0.00532(10) 0.02037(12) 0.00872(10)
Mn2 0.0383(3) 0.0353(3) 0.0334(3) 0.000 0.0258(3) 0.000
Mn1 0.0330(2) 0.0286(2) 0.0314(2) -0.00168(16) 0.01673(17) -0.00082(17)
S1 0.0414(4) 0.0264(3) 0.0317(3) -0.0004(3) 0.0227(3) -0.0024(3)
S2 0.0325(3) 0.0322(3) 0.0274(3) 0.0009(3) 0.0152(3) -0.0012(3)
S3 0.0351(3) 0.0294(3) 0.0302(3) 0.0009(3) 0.0218(3) 0.0020(3)
N1 0.0435(14) 0.0341(13) 0.0667(17) -0.0023(12) 0.0353(13) 0.0033(11)
N2 0.0298(11) 0.0340(12) 0.0318(11) 0.0010(10) 0.0172(9) -0.0017(9)
C1 0.0422(18) 0.052(2) 0.091(3) -0.0159(19) 0.0376(19) -0.0088(15)
C2 0.0379(16) 0.0501(19) 0.0471(17) -0.0090(15) 0.0153(14) -0.0079(14)
C3 0.0532(19) 0.0397(17) 0.0414(17) -0.0051(14) 0.0116(14) -0.0060(15)

loop_
_atom_type_symbol
_atom_type_description
_atom_type_scat_dispersion_real
_atom_type_scat_dispersion_imag
_atom_type_scat_source
C C 0.0033 0.0016 'International Tables Vol C Tables 4.2.6.8 and 6.1.1.4'
H H 0.0000 0.0000 'International Tables Vol C Tables 4.2.6.8 and 6.1.1.4'
As As 0.0499 2.0058 'International Tables Vol C Tables 4.2.6.8 and 6.1.1.4'
Mn Mn 0.3368 0.7283 'International Tables Vol C Tables 4.2.6.8 and 6.1.1.4'
N N 0.0061 0.0033 'International Tables Vol C Tables 4.2.6.8 and 6.1.1.4'
S S 0.1246 0.1234 'International Tables Vol C Tables 4.2.6.8 and 6.1.1.4'

loop_
_geom_angle_atom_site_label_1
_geom_angle_atom_site_label_2
_geom_angle_atom_site_label_3
_geom_angle
_geom_angle_site_symmetry_1
_geom_angle_site_symmetry_3
S3 As1 S1 102.20(3) . .
S3 As1 S2 98.48(3) . .
S1 As1 S2 98.24(3) . .
S2 Mn2 S2 148.66(4) . 2_556
S2 Mn2 S1 87.87(3) . .
S2 Mn2 S1 110.60(3) 2_556 .
S2 Mn2 S1 110.60(3) . 2_556
S2 Mn2 S1 87.87(3) 2_556 2_556
S1 Mn2 S1 108.73(4) . 2_556
N2 Mn1 N1 77.26(8) . .
N2 Mn1 S3 171.25(6) . 5_576
N1 Mn1 S3 98.14(6) . 5_576
N2 Mn1 S3 92.35(6) . .
N1 Mn1 S3 167.38(6) . .
S3 Mn1 S3 93.07(3) 5_576 .
N2 Mn1 S1 92.54(6) . .
N1 Mn1 S1 89.67(7) . .
S3 Mn1 S1 94.89(3) 5_576 .
S3 Mn1 S1 83.59(3) . .
N2 Mn1 S2 91.48(6) . 5_576
N1 Mn1 S2 92.23(7) . 5_576
S3 Mn1 S2 81.19(3) 5_576 5_576
S3 Mn1 S2 95.22(3) . 5_576
S1 Mn1 S2 175.85(3) . 5_576
As1 S1 Mn2 86.78(3) . .
As1 S1 Mn1 86.51(3) . .
Mn2 S1 Mn1 99.61(3) . .
As1 S2 Mn2 86.86(3) . .
As1 S2 Mn1 88.74(3) . 5_576
Mn2 S2 Mn1 99.05(3) . 5_576
As1 S3 Mn1 90.47(3) . 5_576
As1 S3 Mn1 87.37(3) . .
Mn1 S3 Mn1 86.93(3) 5_576 .
C1 N1 Mn1 109.01(18) . .
C1 N1 H1C 109.9 . .
Mn1 N1 H1C 109.9 . .
C1 N1 H1D 109.9 . .
Mn1 N1 H1D 109.9 . .
H1C N1 H1D 108.3 . .
C2 N2 Mn1 109.68(17) . .
C2 N2 H2B 109.8 . .
Mn1 N2 H2B 109.7 . .
C2 N2 H2C 109.7 . .
Mn1 N2 H2C 109.7 . .
H2B N2 H2C 108.2 . .
N1 C1 C2 112.2(3) . .
N1 C1 H1A 109.2 . .
C2 C1 H1A 109.2 . .
N1 C1 H1B 109.2 . .
C2 C1 H1B 109.2 . .
H1A C1 H1B 107.9 . .
C1 C2 N2 109.9(3) . .
C1 C2 C3 114.8(3) . .
N2 C2 C3 113.8(3) . .
C1 C2 H2A 105.8 . .
N2 C2 H2A 105.8 . .
C3 C2 H2A 105.8 . .
C2 C3 H3A 109.5 . .
C2 C3 H3B 109.5 . .
H3A C3 H3B 109.5 . .
C2 C3 H3C 109.5 . .
H3A C3 H3C 109.5 . .
H3B C3 H3C 109.5 . .

loop_
_geom_bond_atom_site_label_1
_geom_bond_atom_site_label_2
_geom_bond_distance
_geom_bond_site_symmetry_2
As1 S3 2.2533(8) .
As1 S1 2.2569(10) .
As1 S2 2.2695(8) .
Mn2 S2 2.4588(10) .
Mn2 S2 2.4588(10) 2_556
Mn2 S1 2.4736(9) .
Mn2 S1 2.4736(9) 2_556
Mn1 N2 2.247(2) .
Mn1 N1 2.271(3) .
Mn1 S3 2.6047(8) 5_576
Mn1 S3 2.6172(11) .
Mn1 S1 2.6495(9) .
Mn1 S2 2.6595(9) 5_576
S2 Mn1 2.6595(9) 5_576
S3 Mn1 2.6047(9) 5_576
N1 C1 1.468(4) .
N1 H1C 0.8999 .
N1 H1D 0.8999 .
N2 C2 1.479(4) .
N2 H2B 0.8999 .
N2 H2C 0.9000 .
C1 C2 1.472(5) .
C1 H1A 0.9700 .
C1 H1B 0.9700 .
C2 C3 1.513(4) .
C2 H2A 0.9800 .
C3 H3A 0.9600 .
C3 H3B 0.9600 .
C3 H3C 0.9600 .

loop_
_geom_hbond_atom_site_label_D
_geom_hbond_atom_site_label_H
_geom_hbond_atom_site_label_A
_geom_hbond_distance_DH
_geom_hbond_distance_HA
_geom_hbond_distance_DA
_geom_hbond_angle_DHA
_geom_hbond_site_symmetry_A
N2 H2B S1 0.90 2.98 3.878(2) 177.2 5_566
N2 H2C S3 0.90 2.63 3.474(2) 156.6 2

loop_
_geom_torsion_atom_site_label_1
_geom_torsion_atom_site_label_2
_geom_torsion_atom_site_label_3
_geom_torsion_atom_site_label_4
_geom_torsion
_geom_torsion_site_symmetry_1
_geom_torsion_site_symmetry_2
_geom_torsion_site_symmetry_3
_geom_torsion_site_symmetry_4
S3 As1 S1 Mn2 -104.53(3) . . . .
S2 As1 S1 Mn2 -3.94(3) . . . .
S3 As1 S1 Mn1 -4.69(2) . . . .
S2 As1 S1 Mn1 95.90(3) . . . .
S2 Mn2 S1 As1 3.60(2) . . . .
S2 Mn2 S1 As1 157.64(3) 2_556 . . .
S1 Mn2 S1 As1 -107.45(3) 2_556 . . .
S2 Mn2 S1 Mn1 -82.31(3) . . . .
S2 Mn2 S1 Mn1 71.73(3) 2_556 . . .
S1 Mn2 S1 Mn1 166.64(3) 2_556 . . .
N2 Mn1 S1 As1 96.05(6) . . . .
N1 Mn1 S1 As1 173.29(6) . . . .
S3 Mn1 S1 As1 -88.58(3) 5_576 . . .
S3 Mn1 S1 As1 3.97(2) . . . .
S2 Mn1 S1 As1 -69.5(4) 5_576 . . .
N2 Mn1 S1 Mn2 -177.82(5) . . . .
N1 Mn1 S1 Mn2 -100.58(7) . . . .
S3 Mn1 S1 Mn2 -2.45(3) 5_576 . . .
S3 Mn1 S1 Mn2 90.10(3) . . . .
S2 Mn1 S1 Mn2 16.6(4) 5_576 . . .
S3 As1 S2 Mn2 107.70(3) . . . .
S1 As1 S2 Mn2 3.97(3) . . . .
S3 As1 S2 Mn1 8.57(3) . . . 5_576
S1 As1 S2 Mn1 -95.17(3) . . . 5_576
S2 Mn2 S2 As1 -131.61(2) 2_556 . . .
S1 Mn2 S2 As1 -3.58(2) . . . .
S1 Mn2 S2 As1 105.64(3) 2_556 . . .
S2 Mn2 S2 Mn1 -43.39(2) 2_556 . . 5_576
S1 Mn2 S2 Mn1 84.64(3) . . . 5_576
S1 Mn2 S2 Mn1 -166.14(3) 2_556 . . 5_576
S1 As1 S3 Mn1 91.65(3) . . . 5_576
S2 As1 S3 Mn1 -8.75(3) . . . 5_576
S1 As1 S3 Mn1 4.74(3) . . . .
S2 As1 S3 Mn1 -95.66(3) . . . .
N2 Mn1 S3 As1 -96.26(6) . . . .
N1 Mn1 S3 As1 -62.0(3) . . . .
S3 Mn1 S3 As1 90.61(3) 5_576 . . .
S1 Mn1 S3 As1 -3.97(2) . . . .
S2 Mn1 S3 As1 172.03(2) 5_576 . . .
N2 Mn1 S3 Mn1 173.13(6) . . . 5_576
N1 Mn1 S3 Mn1 -152.6(3) . . . 5_576
S3 Mn1 S3 Mn1 0.0 5_576 . . 5_576
S1 Mn1 S3 Mn1 -94.58(3) . . . 5_576
S2 Mn1 S3 Mn1 81.42(3) 5_576 . . 5_576
N2 Mn1 N1 C1 11.1(2) . . . .
S3 Mn1 N1 C1 -176.5(2) 5_576 . . .
S3 Mn1 N1 C1 -24.1(5) . . . .
S1 Mn1 N1 C1 -81.6(2) . . . .
S2 Mn1 N1 C1 102.1(2) 5_576 . . .
N1 Mn1 N2 C2 16.03(19) . . . .
S3 Mn1 N2 C2 -43.0(5) 5_576 . . .
S3 Mn1 N2 C2 -171.20(18) . . . .
S1 Mn1 N2 C2 105.12(18) . . . .
S2 Mn1 N2 C2 -75.92(18) 5_576 . . .
Mn1 N1 C1 C2 -37.8(3) . . . .
N1 C1 C2 N2 53.9(4) . . . .
N1 C1 C2 C3 -176.3(3) . . . .
Mn1 N2 C2 C1 -41.3(3) . . . .
Mn1 N2 C2 C3 -171.6(2) . . . .
